data_2220652
loop_
_publ_author_name
'Fun, Hoong-Kun'
'Kia, Reza'
'Maity, Annada C.'
'Maity, Sibaprasad'
'Goswami, Shyamaprosad'

_publ_section_title
;
 3,5-Dichloro-6-methylpyridin-2-amine
;
_journal_coeditor_code TK2343
_journal_issue 1
_journal_name_full 'Acta Crystallographica Section E'
_journal_page_first o97
_journal_paper_doi 10.1107/S1600536808041366
_journal_volume 65
_journal_year 2009
_chemical_formula_iupac 'C6 H6 Cl2 N2'
_chemical_formula_moiety 'C6 H6 Cl2 N2'
_chemical_formula_sum 'C6 H6 Cl2 N2'
_chemical_formula_weight 177.03
_chemical_melting_point 404
_chemical_name_common 2-Amino-3,5-dichloro-6-methylpyridine
_chemical_name_systematic
;
3,5-Dichloro-6-methylpyridin-2-amine
;
_space_group_IT_number 14
_symmetry_cell_setting monoclinic
_symmetry_space_group_name_Hall '-P 2yn'
_symmetry_space_group_name_H-M 'P 1 21/n 1'
_atom_sites_solution_hydrogens geom
_atom_sites_solution_primary direct
_atom_sites_solution_secondary difmap
_audit_creation_method SHELXL-97
_cell_angle_alpha 90
_cell_angle_beta 104.9900(10)
_cell_angle_gamma 90
_cell_formula_units_Z 4
_cell_length_a 12.7670(3)
_cell_length_b 3.80370(10)
_cell_length_c 15.4129(3)
_cell_measurement_reflns_used 9896
_cell_measurement_temperature 100.00(10)
_cell_measurement_theta_max 40.3
_cell_measurement_theta_min 2.4
_cell_volume 723.01(3)
_computing_cell_refinement 'SAINT (Bruker, 2005)'
_computing_data_collection 'APEX2 (Bruker, 2005)'
_computing_data_reduction 'SAINT (Bruker, 2005)'
_computing_molecular_graphics 'SHELXTL (Sheldrick, 2008)'
_computing_publication_material
;
SHELXTL (Sheldrick, 2008) and PLATON (Spek, 2003)
;
_computing_structure_refinement 'SHELXTL (Sheldrick, 2008)'
_computing_structure_solution 'SHELXTL (Sheldrick, 2008)'
_diffrn_ambient_temperature 100.00(10)
_diffrn_measured_fraction_theta_full 0.994
_diffrn_measured_fraction_theta_max 0.994
_diffrn_measurement_device_type
;
Bruker SMART APEXII CCD area-detector diffractometer
;
_diffrn_measurement_method '\f and \w scans'
_diffrn_radiation_monochromator graphite
_diffrn_radiation_source 'fine-focus sealed tube'
_diffrn_radiation_type MoK\a
_diffrn_radiation_wavelength 0.71073
_diffrn_reflns_av_R_equivalents 0.026
_diffrn_reflns_av_sigmaI/netI 0.015
_diffrn_reflns_limit_h_max 21
_diffrn_reflns_limit_h_min -21
_diffrn_reflns_limit_k_max 6
_diffrn_reflns_limit_k_min -6
_diffrn_reflns_limit_l_max 26
_diffrn_reflns_limit_l_min -26
_diffrn_reflns_number 26531
_diffrn_reflns_theta_full 37.5
_diffrn_reflns_theta_max 37.5
_diffrn_reflns_theta_min 2.4
_diffrn_standards_number 0
_exptl_absorpt_coefficient_mu 0.812
_exptl_absorpt_correction_T_max 0.803
_exptl_absorpt_correction_T_min 0.711
_exptl_absorpt_correction_type multi-scan
_exptl_absorpt_process_details '(<i>SADABS</i>; Bruker, 2005)'
_exptl_crystal_colour colourless
_exptl_crystal_density_diffrn 1.626
_exptl_crystal_density_method 'not measured'
_exptl_crystal_description block
_exptl_crystal_F_000 360
_exptl_crystal_size_max 0.45
_exptl_crystal_size_mid 0.31
_exptl_crystal_size_min 0.28
_refine_diff_density_max 0.61
_refine_diff_density_min -0.42
_refine_ls_extinction_method none
_refine_ls_goodness_of_fit_ref 1.11
_refine_ls_hydrogen_treatment refall
_refine_ls_matrix_type full
_refine_ls_number_parameters 115
_refine_ls_number_reflns 3795
_refine_ls_number_restraints 0
_refine_ls_restrained_S_all 1.11
_refine_ls_R_factor_all 0.027
_refine_ls_R_factor_gt 0.024
_refine_ls_shift/su_max 0.001
_refine_ls_shift/su_mean 0.000
_refine_ls_structure_factor_coef Fsqd
_refine_ls_weighting_details 'calc w=1/[\s^2^(Fo^2^)+(0.037P)^2^+0.1631P] where P=(Fo^2^+2Fc^2^)/3'
_refine_ls_weighting_scheme calc
_refine_ls_wR_factor_gt 0.069
_refine_ls_wR_factor_ref 0.071
_reflns_number_gt 3485
_reflns_number_total 3795
_reflns_threshold_expression I>2\(I)
_cod_data_source_file tk2343.cif
_cod_data_source_block I
_cod_depositor_comments
;
The following automatic conversions were performed:
'_symmetry_cell_setting' value 'Monoclinic' changed to 'monoclinic'
according to '/home/saulius/struct/CIF-dictionaries/cif_core.dic'
dictionary named 'cif_core.dic' version 2.4.1 from 2010-06-29.

Automatic conversion script
Id: cif_fix_enum 1527 2010-12-29 10:47:43Z saulius 

The following automatic conversions were performed:

'_symmetry_cell_setting' value 'Monoclinic' changed to 'monoclinic'
according to /home/saulius/struct/CIF-dictionaries/cif_core.dic
dictionary named 'cif_core.dic' version 2.4.1 from 2010-06-29.

Automatic conversion script
Id: cif_fix_values 1715 2011-07-08 13:25:40Z adriana 
;
_cod_original_sg_symbol_H-M 'P 21/n'
_cod_database_code 2220652
_cod_database_fobs_code 2220652

loop_
_symmetry_equiv_pos_as_xyz
'x, y, z'
'-x+1/2, y+1/2, -z+1/2'
'-x, -y, -z'
'x-1/2, -y-1/2, z-1/2'

loop_
_atom_site_type_symbol
_atom_site_label
_atom_site_fract_x
_atom_site_fract_y
_atom_site_fract_z
_atom_site_U_iso_or_equiv
_atom_site_adp_type
_atom_site_calc_flag
_atom_site_refinement_flags
_atom_site_occupancy
_atom_site_disorder_assembly
_atom_site_disorder_group
Cl Cl1 0.116608(15) 0.89761(5) 0.117299(12) 0.01973(5) Uani d . 1 . .
Cl Cl2 0.150078(13) 0.32687(5) -0.194719(10) 0.01603(4) Uani d . 1 . .
N N1 0.36956(5) 0.65340(16) 0.02268(4) 0.01455(9) Uani d . 1 . .
N N2 0.38950(5) 0.41291(19) -0.10983(4) 0.01738(11) Uani d . 1 . .
H H2N1 0.4571(12) 0.379(4) -0.0819(9) 0.027(3) Uiso d . 1 . .
H H1N1 0.3607(11) 0.284(4) -0.1526(9) 0.025(3) Uiso d . 1 . .
C C1 0.32310(5) 0.51854(18) -0.05855(4) 0.01322(10) Uani d . 1 . .
C C2 0.20904(5) 0.49965(17) -0.08923(4) 0.01321(10) Uani d . 1 . .
C C3 0.14544(5) 0.61633(18) -0.03563(4) 0.01465(10) Uani d . 1 . .
H H3 0.0672(10) 0.605(3) -0.0583(8) 0.022(3) Uiso d . 1 . .
C C4 0.19660(5) 0.75331(18) 0.04856(4) 0.01450(10) Uani d . 1 . .
C C5 0.30903(5) 0.77194(18) 0.07629(4) 0.01437(10) Uani d . 1 . .
C C6 0.37037(7) 0.9165(2) 0.16549(5) 0.02130(13) Uani d . 1 . .
H H6C 0.4268(13) 1.055(5) 0.1579(11) 0.041(4) Uiso d . 1 . .
H H6B 0.4079(16) 0.744(5) 0.2083(12) 0.061(5) Uiso d . 1 . .
H H6A 0.3222(16) 1.071(6) 0.1929(13) 0.065(6) Uiso d . 1 . .

loop_
_atom_site_aniso_label
_atom_site_aniso_U_11
_atom_site_aniso_U_22
_atom_site_aniso_U_33
_atom_site_aniso_U_12
_atom_site_aniso_U_13
_atom_site_aniso_U_23
Cl1 0.02170(8) 0.02155(8) 0.01862(8) 0.00364(6) 0.01006(6) -0.00108(5)
Cl2 0.01665(7) 0.01786(7) 0.01167(7) -0.00132(5) 0.00022(5) -0.00081(5)
N1 0.0143(2) 0.0174(2) 0.0113(2) -0.00002(17) 0.00219(17) -0.00112(17)
N2 0.0146(2) 0.0247(3) 0.0127(2) 0.00163(19) 0.00317(18) -0.00292(19)
C1 0.0136(2) 0.0146(2) 0.0110(2) 0.00045(18) 0.00251(18) 0.00056(18)
C2 0.0140(2) 0.0139(2) 0.0108(2) -0.00021(18) 0.00163(17) 0.00039(18)
C3 0.0143(2) 0.0153(2) 0.0142(2) 0.00085(19) 0.00352(19) 0.0011(2)
C4 0.0168(2) 0.0140(2) 0.0137(2) 0.0020(2) 0.00586(19) 0.00056(19)
C5 0.0172(2) 0.0141(2) 0.0117(2) 0.00022(19) 0.00350(19) -0.00028(19)
C6 0.0264(3) 0.0224(3) 0.0135(3) -0.0011(3) 0.0023(2) -0.0044(2)

loop_
_atom_type_symbol
_atom_type_description
_atom_type_scat_dispersion_real
_atom_type_scat_dispersion_imag
_atom_type_scat_source
C C 0.0033 0.0016 'International Tables Vol C Tables 4.2.6.8 and 6.1.1.4'
H H 0.0000 0.0000 'International Tables Vol C Tables 4.2.6.8 and 6.1.1.4'
N N 0.0061 0.0033 'International Tables Vol C Tables 4.2.6.8 and 6.1.1.4'
Cl Cl 0.1484 0.1585 'International Tables Vol C Tables 4.2.6.8 and 6.1.1.4'

loop_
_geom_angle_atom_site_label_1
_geom_angle_atom_site_label_2
_geom_angle_atom_site_label_3
_geom_angle_site_symmetry_1
_geom_angle_site_symmetry_3
_geom_angle
_geom_angle_publ_flag
C1 N1 C5 . . 121.03(6) ?
C1 N2 H2N1 . . 116.4(9) ?
C1 N2 H1N1 . . 115.0(9) ?
H2N1 N2 H1N1 . . 119.1(13) ?
N1 C1 N2 . . 117.62(6) ?
N1 C1 C2 . . 120.07(6) ?
N2 C1 C2 . . 122.28(6) ?
C3 C2 C1 . . 120.08(6) ?
C3 C2 Cl2 . . 120.37(5) ?
C1 C2 Cl2 . . 119.55(5) ?
C2 C3 C4 . . 118.24(6) ?
C2 C3 H3 . . 118.9(7) ?
C4 C3 H3 . . 122.8(7) ?
C5 C4 C3 . . 120.23(6) ?
C5 C4 Cl1 . . 121.27(5) ?
C3 C4 Cl1 . . 118.50(5) ?
N1 C5 C4 . . 120.35(6) ?
N1 C5 C6 . . 116.03(6) ?
C4 C5 C6 . . 123.62(6) ?
C5 C6 H6C . . 109.4(10) ?
C5 C6 H6B . . 115.3(11) ?
H6C C6 H6B . . 102.0(15) ?
C5 C6 H6A . . 111.3(11) ?
H6C C6 H6A . . 107.2(15) ?
H6B C6 H6A . . 110.8(14) ?

loop_
_geom_bond_atom_site_label_1
_geom_bond_atom_site_label_2
_geom_bond_site_symmetry_2
_geom_bond_distance
_geom_bond_publ_flag
Cl1 C4 . 1.7396(7) ?
Cl2 C2 . 1.7346(6) ?
N1 C1 . 1.3409(8) ?
N1 C5 . 1.3468(9) ?
N2 C1 . 1.3607(9) ?
N2 H2N1 . 0.869(14) ?
N2 H1N1 . 0.828(14) ?
C1 C2 . 1.4118(9) ?
C2 C3 . 1.3733(9) ?
C3 C4 . 1.3941(9) ?
C3 H3 . 0.970(13) ?
C4 C5 . 1.3894(10) ?
C5 C6 . 1.4996(10) ?
C6 H6C . 0.924(17) ?
C6 H6B . 0.96(2) ?
C6 H6A . 1.02(2) ?

loop_
_geom_hbond_atom_site_label_D
_geom_hbond_atom_site_label_H
_geom_hbond_atom_site_label_A
_geom_hbond_site_symmetry_A
_geom_hbond_distance_DH
_geom_hbond_distance_HA
_geom_hbond_distance_DA
_geom_hbond_angle_DHA
_geom_hbond_publ_flag
N2 H2N1 N1 3_665 0.869(15) 2.168(15) 3.0320(9) 172.8(13) y
N2 H1N1 Cl2 . 0.828(14) 2.603(14) 3.0156(7) 112.3(12) y
C6 H6A Cl1 . 1.02(2) 2.67(2) 3.1318(9) 108.0(14) y
N2 H1N1 Cl2 2_544 0.828(14) 2.900(14) 3.6758(7) 156.9(13) y

loop_
_geom_torsion_atom_site_label_1
_geom_torsion_atom_site_label_2
_geom_torsion_atom_site_label_3
_geom_torsion_atom_site_label_4
_geom_torsion_site_symmetry_1
_geom_torsion_site_symmetry_2
_geom_torsion_site_symmetry_3
_geom_torsion_site_symmetry_4
_geom_torsion
_geom_torsion_publ_flag
C5 N1 C1 N2 . . . . 178.27(6) ?
C5 N1 C1 C2 . . . . 0.13(10) ?
N1 C1 C2 C3 . . . . -0.61(10) ?
N2 C1 C2 C3 . . . . -178.66(7) ?
N1 C1 C2 Cl2 . . . . 179.63(5) ?
N2 C1 C2 Cl2 . . . . 1.58(9) ?
C1 C2 C3 C4 . . . . 0.29(10) ?
Cl2 C2 C3 C4 . . . . -179.95(5) ?
C2 C3 C4 C5 . . . . 0.46(10) ?
C2 C3 C4 Cl1 . . . . -179.37(5) ?
C1 N1 C5 C4 . . . . 0.64(10) ?
C1 N1 C5 C6 . . . . 179.98(6) ?
C3 C4 C5 N1 . . . . -0.94(10) ?
Cl1 C4 C5 N1 . . . . 178.89(5) ?
C3 C4 C5 C6 . . . . 179.77(7) ?
Cl1 C4 C5 C6 . . . . -0.40(10) ?

loop_
_cod_related_entry_id
_cod_related_entry_database
_cod_related_entry_code
1 ChemSpider 1174574
